data_4001331
loop_
_publ_author_name
'Henderson, Stuart J.'
'Shebanova, Olga'
'Hector, Andrew L.'
'McMillan, Paul F.'
'Weller, Mark T.'

_publ_section_title
;
 Structural Variations in Pyrochlore-Structured Bi2Hf2O7, Bi2Ti2O7and
 Bi2Hf2-xTixO7Solid Solutions as a Function of Composition and Temperature
 by Neutron and X-ray Diffraction and Raman Spectroscopy
;
_journal_issue 7
_journal_name_full 'Chemistry of Materials'
_journal_page_first 1712
_journal_paper_doi 10.1021/cm062864a
_journal_volume 19
_journal_year 2007
_chemical_formula_sum 'Hf O2'
_chemical_formula_weight 210.49
_chemical_name_systematic ' ?'
_space_group_IT_number 14
_symmetry_cell_setting monoclinic
_symmetry_space_group_name_Hall '-P 2ybc'
_symmetry_space_group_name_H-M 'P 1 21/c 1'
_cell_angle_alpha 90.0
_cell_angle_beta 98.948(7)
_cell_angle_gamma 90.0
_cell_formula_units_Z 4
_cell_length_a 5.1501(4)
_cell_length_b 5.1852(5)
_cell_length_c 5.3418(5)
_cell_volume 140.91(2)
_pd_block_id 2006-11-29T13:00|BION96G_ANDIMP_phase2|Stuart_Henderson||
_pd_phase_name 'from C:/Gsas/DATA/Bismuthpyrochlores/Bi2Hf2O7neutronsample2/HRPD/9'
_cod_data_source_file cm062864asi20061203_081359.cif
_cod_data_source_block BION96G_ANDIMP_phase_2
_cod_depositor_comments
;
The following automatic conversions were performed:

'_geom_bond_publ_flag' value 'N' changed to 'n' according to
/home/saulius/struct/CIF-dictionaries/cif_core.dic dictionary named
'cif_core.dic' version 2.4.1 from 2010-06-29 (21
time).

'_geom_angle_publ_flag' value 'N' changed to 'n' according to
/home/saulius/struct/CIF-dictionaries/cif_core.dic dictionary named
'cif_core.dic' version 2.4.1 from 2010-06-29 (30 times).

Automatic conversion script
Id: cif_fix_values 1715 2011-07-08 13:25:40Z adriana 
;
_cod_original_cell_volume 140.914(14)
_cod_database_code 4001331

loop_
_symmetry_equiv_pos_site_id
_symmetry_equiv_pos_as_xyz
1 +x,+y,+z
2 -x,+y+1/2,-z+1/2
-1 -x,-y,-z
-2 +x,-y+1/2,+z+1/2

loop_
_atom_site_type_symbol
_atom_site_label
_atom_site_fract_x
_atom_site_fract_y
_atom_site_fract_z
_atom_site_occupancy
_atom_site_thermal_displace_type
_atom_site_U_iso_or_equiv
_atom_site_symmetry_multiplicity
Hf HF1 0.280(4) 0.0492(33) 0.2170(33) 1.0 Uiso 0.068(7) 4
O O2 0.0693(27) 0.3265(23) 0.3429(25) 1.0 Uiso 0.0051(34) 4
O O3 0.4607(26) 0.7489(30) 0.4888(27) 1.0 Uiso 0.015(5) 4

loop_
_atom_type_symbol
_atom_type_number_in_cell
Hf 4.0
O 8.0

loop_
_geom_angle_atom_site_label_1
_geom_angle_atom_site_label_2
_geom_angle_atom_site_label_3
_geom_angle
_geom_angle_site_symmetry_1
_geom_angle_site_symmetry_3
_geom_angle_publ_flag
O2 HF1 O2 87.0(8) 1_555 2_545 n
O2 HF1 O2 82.9(8) 1_555 -2_554 n
O2 HF1 O3 118.7(9) 1_555 1_545 n
O2 HF1 O3 104.1(9) 1_555 2_645 n
O2 HF1 O3 73.2(8) 1_555 -1_666 n
O2 HF1 O3 166.9(12) 1_555 -2_464 n
O2 HF1 O2 74.7(8) 2_545 -2_554 n
O2 HF1 O3 88.6(8) 2_545 1_545 n
O2 HF1 O3 140.7(10) 2_545 2_645 n
O2 HF1 O3 141.7(9) 2_545 -1_666 n
O2 HF1 O3 87.5(8) 2_545 -2_464 n
O2 HF1 O3 152.4(9) -2_464 1_545 n
O2 HF1 O3 69.6(8) -2_464 2_645 n
O2 HF1 O3 132.4(9) -2_464 -1_666 n
O2 HF1 O3 84.1(7) -2_464 -2_464 n
O3 HF1 O3 116.5(9) 1_545 2_645 n
O3 HF1 O3 73.6(9) 1_545 -1_666 n
O3 HF1 O3 73.1(6) 1_545 -2_464 n
O3 HF1 O3 77.0(8) 2_645 -1_666 n
O3 HF1 O3 73.2(7) 2_645 -2_464 n
O3 HF1 O3 117.7(10) -1_666 -2_464 n
HF1 O2 HF1 147.3(8) 1_555 2_555 n
HF1 O2 HF1 107.4(11) 1_555 -2_555 n
HF1 O2 HF1 105.3(8) 2_555 -2_555 n
HF1 O3 HF1 103.6(8) 1_565 2_655 n
HF1 O3 HF1 106.4(9) 1_565 -1_666 n
HF1 O3 HF1 131.7(12) 1_565 -2_555 n
HF1 O3 HF1 104.2(10) 2_655 -1_666 n
HF1 O3 HF1 106.8(7) 2_655 -2_555 n
HF1 O3 HF1 101.4(7) -1_666 -2_555 n

loop_
_geom_bond_atom_site_label_1
_geom_bond_atom_site_label_2
_geom_bond_distance
_geom_bond_site_symmetry_2
_geom_bond_publ_flag
HF1 HF1 3.423(26) 2_645 n
HF1 HF1 3.423(26) 2_655 n
HF1 HF1 3.45(4) -1_555 n
HF1 HF1 3.52(4) -1_655 n
HF1 HF1 3.52(4) -1_656 n
HF1 HF1 3.387(21) -2_554 n
HF1 HF1 3.387(21) -2_555 n
HF1 O2 1.982(24) 1_555 n
HF1 O2 2.121(24) 2_545 n
HF1 O2 2.217(24) -2_554 n
HF1 O3 2.231(23) 1_545 n
HF1 O3 2.125(25) 2_645 n
HF1 O3 2.166(25) -1_666 n
HF1 O3 2.256(25) -2_554 n
O2 HF1 1.982(24) 1_555 n
O2 HF1 2.121(24) 2_555 n
O2 HF1 2.217(24) -2_555 n
O3 HF1 2.231(23) 1_565 n
O3 HF1 2.125(25) 2_655 n
O3 HF1 2.166(25) -1_666 n
O3 HF1 2.256(25) -2_555 n

loop_
_pd_block_diffractogram_id
2006-11-29T13:00|BION96G_ANDIMP_H_01|Stuart_Henderson|HRPD
